data_4314105
loop_
_publ_author_name
'Israel M. Mbomekalle'
'Bineta Keita'
'Martine Nierlich'
'Ulrich Kortz'
'Patrick Berthet'
'Louis Nadjo'

_publ_contact_author_address
;
      CEA/Saclay, SCM 
      B\^at. 125
      91191 Gif-sur-Yvette Cedex
      France
;
_publ_contact_author_email nierlich@drecam.cea.fr
_publ_contact_author_fax '01 69 08 66 40'
_publ_contact_author_name ' Nierlich Martine'
_publ_contact_author_phone '01 69 08 32 22'
_publ_section_title
;
 Structure, Magnetism, and Electrochemistry of the Multinickel
 Polyoxoanions [Ni~6~As~3~W~24~O~94~(H~2~O)~2~]^17-^,
 [Ni~3~Na(H~2~O)~2~(AsW~9~O~34~)~2~]^11-^, and
 [Ni~4~Mn~2~P~3~W~24~O~94~(H~2~O)~2~]^17-^
;
_journal_name_full 'Inorganic Chemistry'
_journal_page_first 5143
_journal_page_last 5152
_journal_paper_doi 10.1021/ic0343915
_journal_volume 42
_journal_year 2003
_chemical_formula_sum 'As2 H65 Na12 Ni3 O100.5 W18'
_chemical_formula_weight 5584.80
_chemical_name_systematic
; 
 ? 
;
_space_group_IT_number 2
_symmetry_cell_setting triclinic
_symmetry_space_group_name_Hall '-P 1'
_symmetry_space_group_name_H-M 'P -1'
_atom_sites_solution_hydrogens geom
_atom_sites_solution_primary direct
_atom_sites_solution_secondary difmap
_audit_creation_method SHELXL-97
_cell_angle_alpha 78.50(3)
_cell_angle_beta 80.69(3)
_cell_angle_gamma 78.66(3)
_cell_formula_units_Z 2
_cell_length_a 12.228(2)
_cell_length_b 16.743(3)
_cell_length_c 23.342(5)
_cell_measurement_reflns_used 31549
_cell_measurement_temperature 123(2)
_cell_measurement_theta_max 25
_cell_measurement_theta_min 2
_cell_volume 4554.0(16)
_computing_cell_refinement 'DENZO(Otwinowski& Minor,1997)'
_computing_data_collection 'DENZO(Otwinowski& Minor,1997)'
_computing_data_reduction 'DENZO(Otwinowski& Minor,1997)'
_computing_molecular_graphics 'SHELXTL (Sheldrick,1997)'
_computing_publication_material 'SHELXTL (Sheldrick,1997)'
_computing_structure_refinement 'SHELXL-93 (Sheldrick, 1990)'
_computing_structure_solution 'SHELXS-86 (Sheldrick, 1990)'
_diffrn_ambient_temperature 123(2)
_diffrn_measured_fraction_theta_full 0.921
_diffrn_measured_fraction_theta_max 0.921
_diffrn_measurement_device 'Nonius Kappa CCD diffractometer'
_diffrn_measurement_method '\f rotation scans with 2\%steps'
_diffrn_radiation_monochromator graphite
_diffrn_radiation_source 'fine-focus sealed tube'
_diffrn_radiation_type MoK\a
_diffrn_radiation_wavelength 0.71073
_diffrn_reflns_av_R_equivalents 0.1108
_diffrn_reflns_av_sigmaI/netI 0.1627
_diffrn_reflns_limit_h_max 14
_diffrn_reflns_limit_h_min -14
_diffrn_reflns_limit_k_max 20
_diffrn_reflns_limit_k_min -20
_diffrn_reflns_limit_l_max 27
_diffrn_reflns_limit_l_min -28
_diffrn_reflns_number 31549
_diffrn_reflns_theta_full 25.70
_diffrn_reflns_theta_max 25.70
_diffrn_reflns_theta_min 2.63
_diffrn_standards_number none
_exptl_absorpt_coefficient_mu 24.137
_exptl_absorpt_correction_T_max 0.697
_exptl_absorpt_correction_T_min 0.335
_exptl_absorpt_correction_type empirical
_exptl_absorpt_process_details 'DELABS in PLATON;Spek,1998'
_exptl_crystal_colour colorless
_exptl_crystal_density_diffrn 4.089
_exptl_crystal_density_method 'not measured'
_exptl_crystal_description irregular
_exptl_crystal_F_000 4994
_exptl_crystal_size_max 0.140
_exptl_crystal_size_mid 0.040
_exptl_crystal_size_min 0.020
_refine_diff_density_max 3.442
_refine_diff_density_min -2.221
_refine_diff_density_rms 0.544
_refine_ls_extinction_method none
_refine_ls_goodness_of_fit_ref 0.968
_refine_ls_hydrogen_treatment mixed
_refine_ls_matrix_type full
_refine_ls_number_parameters 709
_refine_ls_number_reflns 15966
_refine_ls_number_restraints 0
_refine_ls_restrained_S_all 0.968
_refine_ls_R_factor_all 0.1319
_refine_ls_R_factor_gt 0.0695
_refine_ls_shift/su_max 0.017
_refine_ls_shift/su_mean 0.014
_refine_ls_structure_factor_coef Fsqd
_refine_ls_weighting_details 'calc w=1/[\s^2^(Fo^2^)+(0.0581P)^2^+0.0000P] where P=(Fo^2^+2Fc^2^)/3'
_refine_ls_weighting_scheme calc
_refine_ls_wR_factor_gt 0.1470
_refine_ls_wR_factor_ref 0.1740
_reflns_number_gt 9176
_reflns_number_total 15966
_reflns_threshold_expression >2sigma(I)
_cod_data_source_file ic0343915si20030529_111837_2.cif
_cod_data_source_block Na11[Ni3Na(H2O)2(AsW9O34)2]30.5H2O
_cod_original_cell_volume 4554.1(16)
_cod_original_formula_sum 'H65 As2 Na12 Ni3 O100.5 W18'
_cod_database_code 4314105

loop_
_symmetry_equiv_pos_as_xyz
'x, y, z'
'-x, -y, -z'

loop_
_atom_site_label
_atom_site_type_symbol
_atom_site_fract_x
_atom_site_fract_y
_atom_site_fract_z
_atom_site_U_iso_or_equiv
_atom_site_adp_type
_atom_site_occupancy
_atom_site_symmetry_multiplicity
_atom_site_calc_flag
_atom_site_refinement_flags
_atom_site_disorder_assembly
_atom_site_disorder_group
W1 W 0.52896(9) 0.85896(7) 0.19281(5) 0.0177(3) Uani 1 1 d . . .
W2 W 0.33777(9) 0.73240(7) 0.15647(5) 0.0171(3) Uani 1 1 d . . .
W3 W 0.59441(9) 0.77298(7) 0.05157(5) 0.0175(3) Uani 1 1 d . . .
W4 W 0.56073(9) 0.72410(7) 0.32520(5) 0.0171(3) Uani 1 1 d . . .
W5 W 0.37101(9) 0.60056(7) 0.29007(5) 0.0162(3) Uani 1 1 d . . .
W6 W 0.43085(9) 0.52190(7) 0.16121(5) 0.0163(3) Uani 1 1 d . . .
W7 W 0.68337(9) 0.56111(7) 0.05795(5) 0.0158(3) Uani 1 1 d . . .
W8 W 0.85495(9) 0.67824(7) 0.09029(5) 0.0176(3) Uani 1 1 d . . .
W9 W 0.79164(9) 0.76323(7) 0.22786(6) 0.0176(3) Uani 1 1 d . . .
W10 W 0.70287(9) 0.37916(7) 0.46255(5) 0.0157(3) Uani 1 1 d . . .
W11 W 0.52212(9) 0.24273(7) 0.42966(5) 0.0171(3) Uani 1 1 d . . .
W12 W 0.58038(9) 0.16747(7) 0.30029(6) 0.0176(3) Uani 1 1 d . . .
W13 W 0.82833(9) 0.22046(7) 0.19512(5) 0.0164(3) Uani 1 1 d . . .
W14 W 0.99790(9) 0.34243(7) 0.22509(5) 0.0159(3) Uani 1 1 d . . .
W15 W 0.93245(9) 0.42441(7) 0.36550(5) 0.0155(3) Uani 1 1 d . . .
W16 W 0.93617(9) 0.22658(7) 0.44373(5) 0.0163(3) Uani 1 1 d . . .
W17 W 0.75547(9) 0.08849(7) 0.41032(5) 0.0178(3) Uani 1 1 d . . .
W18 W 1.00496(9) 0.14463(7) 0.30258(5) 0.0171(3) Uani 1 1 d . . .
Ni1 Ni 0.6552(3) 0.5049(2) 0.32372(16) 0.0147(8) Uani 1 1 d . . .
Ni2 Ni 0.7120(3) 0.4317(2) 0.20113(17) 0.0154(8) Uani 1 1 d . . .
Ni3 Ni 0.8712(3) 0.5417(2) 0.23182(16) 0.0141(7) Uani 1 1 d . . .
As1 As 0.6223(2) 0.63385(17) 0.19551(13) 0.0139(6) Uani 1 1 d . . .
As2 As 0.7507(2) 0.30671(16) 0.32539(13) 0.0144(6) Uani 1 1 d . . .
Na1 Na 0.4704(9) 0.3936(7) 0.2903(5) 0.022(3) Uani 1 1 d . . .
Na2 Na 0.5885(10) 0.5310(7) 0.5755(5) 0.026(3) Uani 1 1 d . . .
Na3 Na 1.1931(9) 0.4525(7) 0.0944(5) 0.023(3) Uani 1 1 d . . .
Na4 Na 0.5171(11) 0.1171(7) 0.5706(6) 0.034(3) Uani 1 1 d . . .
Na5 Na 0.4488(12) 1.0649(8) 0.0956(6) 0.038(3) Uani 1 1 d . . .
Na6 Na 0.7397(11) 1.0867(8) 0.0941(6) 0.037(3) Uani 1 1 d . . .
Na7 Na 0.3574(11) 0.3176(9) 0.1845(7) 0.045(4) Uani 1 1 d . . .
Na8 Na 1.2252(11) -0.0435(8) 0.3641(6) 0.041(4) Uani 1 1 d . . .
Na9 Na 0.0641(14) 0.6191(10) 0.3756(8) 0.060(5) Uani 1 1 d . . .
Na10 Na 0.767(3) 0.671(2) 0.4771(17) 0.067(10) Uiso 0.50 1 d P . .
Na11 Na 0.826(2) 0.5821(15) 0.4745(12) 0.032(6) Uiso 0.50 1 d P . .
O1A1 O 0.6239(17) 0.7172(13) 0.2260(10) 0.027(5) Uiso 1 1 d . . .
O2A1 O 0.4892(14) 0.6257(10) 0.2004(8) 0.013(4) Uiso 1 1 d . . .
O3A1 O 0.6723(15) 0.6558(12) 0.1235(9) 0.020(4) Uiso 1 1 d . . .
O4A1 O 0.6964(15) 0.5463(11) 0.2297(9) 0.018(4) Uiso 1 1 d . . .
O1A2 O 0.8084(14) 0.3268(11) 0.3803(8) 0.015(4) Uiso 1 1 d . . .
O2A2 O 0.6713(13) 0.2319(10) 0.3546(8) 0.011(4) Uiso 1 1 d . . .
O3A2 O 0.8622(15) 0.2643(11) 0.2788(9) 0.018(4) Uiso 1 1 d . . .
O4A2 O 0.6738(14) 0.3900(11) 0.2918(9) 0.017(4) Uiso 1 1 d . . .
O12 O 0.4066(15) 0.8077(11) 0.1862(9) 0.020(4) Uiso 1 1 d . . .
O13 O 0.5864(14) 0.8400(10) 0.1132(8) 0.012(4) Uiso 1 1 d . . .
O14 O 0.4958(16) 0.8337(12) 0.2743(10) 0.025(5) Uiso 1 1 d . . .
O19 O 0.6773(15) 0.8653(12) 0.1985(9) 0.021(4) Uiso 1 1 d . . .
O1T O 0.4720(14) 0.9615(10) 0.1802(8) 0.013(4) Uiso 1 1 d . . .
O1WN O 1.0424(16) 0.5394(12) 0.2323(9) 0.024(5) Uiso 1 1 d . . .
O23 O 0.4490(17) 0.7493(13) 0.0889(10) 0.027(5) Uiso 1 1 d . . .
O25 O 0.2856(15) 0.6913(11) 0.2355(9) 0.020(4) Uiso 1 1 d . . .
O26 O 0.3307(15) 0.6313(11) 0.1361(9) 0.017(4) Uiso 1 1 d . . .
O2T O 0.2232(15) 0.7938(11) 0.1309(9) 0.019(4) Uiso 1 1 d . . .
O37 O 0.6126(16) 0.6744(12) 0.0201(9) 0.024(5) Uiso 1 1 d . . .
O38 O 0.7486(14) 0.7712(11) 0.0424(9) 0.016(4) Uiso 1 1 d . . .
O3T O 0.5559(15) 0.8504(11) -0.0059(9) 0.017(4) Uiso 1 1 d . . .
O45 O 0.4299(15) 0.6887(11) 0.3074(9) 0.020(4) Uiso 1 1 d . . .
O49 O 0.6973(15) 0.7710(11) 0.3044(9) 0.017(4) Uiso 1 1 d . . .
O4T O 0.5158(16) 0.7512(12) 0.3938(9) 0.024(5) Uiso 1 1 d . . .
O4NI O 0.6278(15) 0.6225(11) 0.3414(9) 0.017(4) Uiso 1 1 d . . .
O56 O 0.3435(14) 0.5332(11) 0.2387(9) 0.015(4) Uiso 1 1 d . . .
O5N O 0.4869(14) 0.5247(10) 0.3170(8) 0.012(4) Uiso 1 1 d . . .
O5T O 0.2656(15) 0.5846(12) 0.3468(9) 0.021(4) Uiso 1 1 d . . .
O67 O 0.5327(16) 0.5558(12) 0.0928(10) 0.025(5) Uiso 1 1 d . . .
O6NI O 0.5466(15) 0.4524(11) 0.1945(9) 0.018(4) Uiso 1 1 d . . .
O6T O 0.3585(16) 0.4571(12) 0.1382(10) 0.026(5) Uiso 1 1 d . . .
O78 O 0.8195(16) 0.6109(12) 0.0393(9) 0.022(5) Uiso 1 1 d . . .
O7NI O 0.7339(14) 0.4837(11) 0.1177(8) 0.015(4) Uiso 1 1 d . . .
O7T O 0.7031(15) 0.5081(11) -0.0010(9) 0.019(4) Uiso 1 1 d . . .
O89 O 0.8244(15) 0.7560(11) 0.1468(9) 0.020(4) Uiso 1 1 d . . .
O8NI O 0.8900(15) 0.5912(11) 0.1458(9) 0.018(4) Uiso 1 1 d . . .
O8T O 0.9803(16) 0.6982(12) 0.0525(9) 0.022(4) Uiso 1 1 d . . .
O9NI O 0.8439(14) 0.6539(11) 0.2499(8) 0.015(4) Uiso 1 1 d . . .
O9T O 0.9009(16) 0.8123(12) 0.2363(9) 0.024(5) Uiso 1 1 d . . .
O101 O 0.6236(15) 0.2940(11) 0.4632(9) 0.020(4) Uiso 1 1 d . . .
O105 O 0.8349(14) 0.4399(10) 0.4354(8) 0.013(4) Uiso 1 1 d . . .
O106 O 0.8266(15) 0.2890(11) 0.4918(9) 0.019(4) Uiso 1 1 d . . .
O10N O 0.6262(14) 0.4508(11) 0.4086(8) 0.015(4) Uiso 1 1 d . . .
O10T O 0.6504(16) 0.4113(12) 0.5280(10) 0.027(5) Uiso 1 1 d . . .
O112 O 0.4878(15) 0.1792(11) 0.3741(9) 0.019(4) Uiso 1 1 d . . .
O117 O 0.6271(15) 0.1318(11) 0.4557(9) 0.017(4) Uiso 1 1 d . . .
O11N O 0.4660(15) 0.3377(11) 0.3890(9) 0.018(4) Uiso 1 1 d . . .
O11T O 0.4241(18) 0.2241(14) 0.4895(11) 0.035(5) Uiso 1 1 d . . .
O123 O 0.7242(15) 0.1647(11) 0.2469(9) 0.018(4) Uiso 1 1 d . . .
O127 O 0.6785(16) 0.0704(12) 0.3537(9) 0.023(5) Uiso 1 1 d . . .
O12N O 0.5215(14) 0.2656(11) 0.2655(8) 0.013(4) Uiso 1 1 d . . .
O12T O 0.5146(15) 0.1021(12) 0.2742(9) 0.022(4) Uiso 1 1 d . . .
O134 O 0.9551(15) 0.2849(11) 0.1727(9) 0.019(4) Uiso 1 1 d . . .
O138 O 0.9500(15) 0.1341(12) 0.2356(9) 0.020(4) Uiso 1 1 d . . .
O13N O 0.7322(15) 0.3144(12) 0.1836(9) 0.020(4) Uiso 1 1 d . . .
O13T O 0.8381(15) 0.1817(11) 0.1308(9) 0.020(4) Uiso 1 1 d . . .
O145 O 0.9986(16) 0.3705(12) 0.3003(10) 0.025(5) Uiso 1 1 d . . .
O148 O 1.0787(16) 0.2307(12) 0.2595(10) 0.025(5) Uiso 1 1 d . . .
O14N O 0.8784(14) 0.4271(11) 0.2119(8) 0.015(4) Uiso 1 1 d . . .
O14T O 1.1089(16) 0.3798(12) 0.1837(9) 0.025(5) Uiso 1 1 d . . .
O156 O 1.0024(14) 0.3224(10) 0.4154(8) 0.013(4) Uiso 1 1 d . . .
O15N O 0.8286(15) 0.4907(11) 0.3199(9) 0.017(4) Uiso 1 1 d . . .
O15T O 1.0251(15) 0.4891(11) 0.3683(9) 0.019(4) Uiso 1 1 d . . .
O167 O 0.8333(16) 0.1541(12) 0.4462(10) 0.027(5) Uiso 1 1 d . . .
O168 O 1.0080(16) 0.1879(12) 0.3734(9) 0.023(5) Uiso 1 1 d . . .
O16T O 1.0288(16) 0.1703(12) 0.4939(9) 0.024(5) Uiso 1 1 d . . .
O178 O 0.8870(16) 0.0930(12) 0.3514(9) 0.023(5) Uiso 1 1 d . . .
O17T O 0.7943(15) -0.0095(11) 0.4488(9) 0.019(4) Uiso 1 1 d . . .
O18T O 1.1143(15) 0.0638(11) 0.3058(9) 0.019(4) Uiso 1 1 d . . .
O1W O 0.7006(17) 0.1567(13) 0.5673(10) 0.028(5) Uiso 1 1 d . . .
O2W O 0.5853(16) 0.0389(12) 0.6659(10) 0.027(5) Uiso 1 1 d . . .
O3W O 1.1414(16) 0.5838(12) 0.1158(9) 0.024(5) Uiso 1 1 d . . .
O4W O 1.0472(17) 0.3231(13) 0.0713(10) 0.030(5) Uiso 1 1 d . . .
O5W O 0.3082(17) 0.1889(13) 0.2315(10) 0.028(5) Uiso 1 1 d . . .
O6W O 0.8540(18) 0.3479(14) 0.0504(11) 0.036(6) Uiso 1 1 d . . .
O7W O 1.0145(17) 0.4663(13) 0.0599(10) 0.031(5) Uiso 1 1 d . . .
O8W O 0.9276(16) 0.2117(13) 0.0276(10) 0.029(5) Uiso 1 1 d . . .
O9W O 0.0693(17) 0.6726(13) 0.2739(10) 0.028(5) Uiso 1 1 d . . .
O10W O 0.6106(17) 0.6012(13) 0.4748(10) 0.028(5) Uiso 1 1 d . . .
O11W O 0.5440(18) -0.0223(14) 0.5516(11) 0.036(5) Uiso 1 1 d . . .
O12W O 0.5406(17) 0.3011(13) 0.1309(10) 0.032(5) Uiso 1 1 d . . .
O13W O 0.5556(18) 1.1338(14) 0.1416(11) 0.035(6) Uiso 1 1 d . . .
O14W O 0.3573(19) 0.9630(14) 0.0648(11) 0.040(6) Uiso 1 1 d . . .
O15W O -0.1397(18) 0.6413(14) 0.3801(11) 0.037(6) Uiso 1 1 d . . .
O16W O 0.336(2) 0.1035(15) 0.6230(12) 0.044(6) Uiso 1 1 d . . .
O17W O 0.2888(19) 0.3694(15) 0.2728(11) 0.042(6) Uiso 1 1 d . . .
O18W O 0.6433(19) 0.9980(14) 0.0569(11) 0.038(6) Uiso 1 1 d . . .
O19W O 0.3957(19) 0.6443(14) -0.0093(11) 0.040(6) Uiso 1 1 d . . .
O20W O 1.278(2) 0.3042(16) 0.0928(12) 0.048(7) Uiso 1 1 d . . .
O21W O 1.241(2) -0.1479(16) 0.3036(12) 0.050(7) Uiso 1 1 d . . .
O22W O 0.748(2) 1.2061(15) 0.0045(12) 0.048(7) Uiso 1 1 d . . .
O23W O 0.276(2) 1.1214(16) 0.1381(12) 0.049(7) Uiso 1 1 d . . .
O24W O 0.756(2) 1.0066(18) 0.1948(14) 0.062(8) Uiso 1 1 d . . .
O25W O 1.235(3) 0.2482(19) 0.3654(15) 0.070(9) Uiso 1 1 d . . .
O26W O 0.768(3) 0.580(2) 0.5805(17) 0.084(10) Uiso 1 1 d . . .
O27W O 1.236(3) 0.075(2) 0.4219(16) 0.074(9) Uiso 1 1 d . . .
O28W O 0.108(3) 0.731(2) 0.3943(17) 0.089(11) Uiso 1 1 d . . .
O29W O 1.052(3) -0.043(2) 0.4203(19) 0.027(10) Uiso 0.50 1 d P . .
O30W O 0.018(3) 0.572(2) 0.4773(17) 0.018(8) Uiso 0.50 1 d P . .
O31W O 0.002(4) 0.867(3) 0.089(2) 0.045(13) Uiso 0.50 1 d P . .
O32W O 0.928(4) 1.034(3) 0.066(2) 0.041(12) Uiso 0.50 1 d P . .
O33W O 0.792(3) 0.841(3) 0.463(2) 0.031(10) Uiso 0.50 1 d P . .

loop_
_atom_site_aniso_label
_atom_site_aniso_U_11
_atom_site_aniso_U_22
_atom_site_aniso_U_33
_atom_site_aniso_U_23
_atom_site_aniso_U_13
_atom_site_aniso_U_12
W1 0.0189(6) 0.0175(6) 0.0175(7) -0.0049(5) -0.0035(5) -0.0024(5)
W2 0.0157(6) 0.0191(6) 0.0167(7) -0.0035(5) -0.0034(5) -0.0020(5)
W3 0.0184(6) 0.0183(6) 0.0152(7) -0.0022(5) -0.0027(5) -0.0021(5)
W4 0.0202(6) 0.0159(6) 0.0153(7) -0.0037(5) -0.0046(5) -0.0005(5)
W5 0.0144(6) 0.0185(6) 0.0154(7) -0.0036(5) -0.0015(5) -0.0020(5)
W6 0.0143(6) 0.0187(6) 0.0165(7) -0.0030(5) -0.0034(5) -0.0031(5)
W7 0.0158(6) 0.0174(6) 0.0137(7) -0.0033(5) -0.0016(4) -0.0013(5)
W8 0.0148(6) 0.0203(6) 0.0175(7) -0.0010(5) -0.0028(5) -0.0040(5)
W9 0.0171(6) 0.0179(6) 0.0189(7) -0.0042(5) -0.0046(5) -0.0025(5)
W10 0.0166(6) 0.0173(6) 0.0137(7) -0.0038(5) -0.0027(4) -0.0024(5)
W11 0.0169(6) 0.0189(6) 0.0153(7) -0.0022(5) -0.0015(5) -0.0042(5)
W12 0.0190(6) 0.0174(6) 0.0177(7) -0.0038(5) -0.0023(5) -0.0053(5)
W13 0.0178(6) 0.0162(6) 0.0155(7) -0.0035(5) -0.0024(5) -0.0027(5)
W14 0.0141(6) 0.0168(6) 0.0166(7) -0.0028(5) -0.0015(4) -0.0023(4)
W15 0.0157(6) 0.0170(6) 0.0144(7) -0.0018(5) -0.0030(4) -0.0046(5)
W16 0.0152(6) 0.0174(6) 0.0161(7) -0.0020(5) -0.0021(5) -0.0031(5)
W17 0.0176(6) 0.0170(6) 0.0184(7) -0.0017(5) -0.0015(5) -0.0041(5)
W18 0.0167(6) 0.0162(6) 0.0165(7) -0.0015(5) -0.0011(5) -0.0007(4)
Ni1 0.0133(17) 0.0159(18) 0.015(2) -0.0021(15) -0.0007(14) -0.0047(14)
Ni2 0.0137(17) 0.0204(18) 0.015(2) -0.0057(16) -0.0047(14) -0.0049(14)
Ni3 0.0117(17) 0.0166(17) 0.015(2) -0.0034(15) -0.0031(14) -0.0027(14)
As1 0.0153(14) 0.0157(14) 0.0120(16) -0.0036(12) -0.0033(11) -0.0032(11)
As2 0.0159(14) 0.0137(14) 0.0135(16) -0.0009(12) -0.0029(11) -0.0029(11)
Na1 0.019(6) 0.023(6) 0.028(8) -0.007(5) -0.008(5) -0.008(5)
Na2 0.030(7) 0.022(6) 0.020(7) -0.007(5) 0.007(5) 0.002(5)
Na3 0.024(6) 0.025(6) 0.022(7) -0.007(5) -0.001(5) -0.007(5)
Na4 0.039(7) 0.016(6) 0.047(10) -0.008(6) -0.010(6) -0.003(5)
Na5 0.063(9) 0.039(8) 0.018(8) -0.003(6) -0.017(6) -0.013(7)
Na6 0.041(8) 0.032(7) 0.040(9) -0.011(6) -0.012(6) 0.002(6)
Na7 0.036(8) 0.042(8) 0.056(11) -0.015(7) 0.002(7) -0.001(6)
Na8 0.035(8) 0.038(8) 0.036(9) 0.005(6) 0.007(6) 0.006(6)
Na9 0.066(11) 0.055(10) 0.062(13) -0.015(9) 0.001(9) -0.021(8)

loop_
_atom_type_symbol
_atom_type_description
_atom_type_scat_dispersion_real
_atom_type_scat_dispersion_imag
_atom_type_scat_source
O O 0.0106 0.0060 'International Tables Vol C Tables 4.2.6.8 and 6.1.1.4'
H H 0.0000 0.0000 'International Tables Vol C Tables 4.2.6.8 and 6.1.1.4'
As As 0.0499 2.0058 'International Tables Vol C Tables 4.2.6.8 and 6.1.1.4'
Ni Ni 0.3393 1.1124 'International Tables Vol C Tables 4.2.6.8 and 6.1.1.4'
W W -0.8490 6.8722 'International Tables Vol C Tables 4.2.6.8 and 6.1.1.4'
Na Na 0.0362 0.0249 'International Tables Vol C Tables 4.2.6.8 and 6.1.1.4'

loop_
_geom_angle_atom_site_label_1
_geom_angle_atom_site_label_2
_geom_angle_atom_site_label_3
_geom_angle
_geom_angle_site_symmetry_1
_geom_angle_site_symmetry_3
_geom_angle_publ_flag
O1T W1 O14 100.9(9) . . ?
O1T W1 O19 100.6(8) . . ?
O14 W1 O19 91.8(9) . . ?
O1T W1 O12 102.2(8) . . ?
O14 W1 O12 88.3(9) . . ?
O19 W1 O12 156.8(8) . . ?
O1T W1 O13 101.2(8) . . ?
O14 W1 O13 157.8(8) . . ?
O19 W1 O13 85.0(8) . . ?
O12 W1 O13 86.2(8) . . ?
O1T W1 O1A1 169.7(8) . . ?
O14 W1 O1A1 71.6(8) . . ?
O19 W1 O1A1 73.0(7) . . ?
O12 W1 O1A1 85.0(7) . . ?
O13 W1 O1A1 86.5(7) . . ?
O2T W2 O26 102.2(8) . . ?
O2T W2 O25 103.7(8) . . ?
O26 W2 O25 89.4(8) . . ?
O2T W2 O23 100.8(9) . . ?
O26 W2 O23 88.1(8) . . ?
O25 W2 O23 155.4(8) . . ?
O2T W2 O12 102.8(8) . . ?
O26 W2 O12 154.8(8) . . ?
O25 W2 O12 87.6(8) . . ?
O23 W2 O12 84.3(9) . . ?
O2T W2 O2A1 171.5(8) . . ?
O26 W2 O2A1 71.8(7) . . ?
O25 W2 O2A1 70.7(7) . . ?
O23 W2 O2A1 85.3(7) . . ?
O12 W2 O2A1 83.6(7) . . ?
O3T W3 O38 100.7(8) . . ?
O3T W3 O37 104.0(9) . . ?
O38 W3 O37 92.3(8) . . ?
O3T W3 O23 100.6(9) . . ?
O38 W3 O23 158.2(9) . . ?
O37 W3 O23 87.0(8) . . ?
O3T W3 O13 99.7(8) . . ?
O38 W3 O13 85.7(7) . . ?
O37 W3 O13 156.2(8) . . ?
O23 W3 O13 86.2(8) . . ?
O3T W3 O3A1 171.8(7) . . ?
O38 W3 O3A1 73.3(7) . . ?
O37 W3 O3A1 71.2(8) . . ?
O23 W3 O3A1 85.9(8) . . ?
O13 W3 O3A1 85.6(7) . . ?
O4T W4 O4NI 103.3(9) . . ?
O4T W4 O49 100.2(9) . . ?
O4NI W4 O49 95.5(8) . . ?
O4T W4 O45 102.7(9) . . ?
O4NI W4 O45 91.3(8) . . ?
O49 W4 O45 153.8(8) . . ?
O4T W4 O14 98.5(9) . . ?
O4NI W4 O14 158.1(9) . . ?
O49 W4 O14 82.1(8) . . ?
O45 W4 O14 82.2(8) . . ?
O4T W4 O1A1 167.8(8) . . ?
O4NI W4 O1A1 87.3(8) . . ?
O49 W4 O1A1 72.4(8) . . ?
O45 W4 O1A1 82.7(8) . . ?
O14 W4 O1A1 71.2(7) . . ?
O5T W5 O5N 101.2(9) . . ?
O5T W5 O45 103.5(8) . . ?
O5N W5 O45 92.0(8) . . ?
O5T W5 O56 100.7(8) . . ?
O5N W5 O56 92.9(8) . . ?
O45 W5 O56 153.8(8) . . ?
O5T W5 O25 99.5(8) . . ?
O5N W5 O25 159.3(8) . . ?
O45 W5 O25 83.7(8) . . ?
O56 W5 O25 82.7(8) . . ?
O5T W5 O2A1 169.1(8) . . ?
O5N W5 O2A1 87.3(7) . . ?
O45 W5 O2A1 82.8(7) . . ?
O56 W5 O2A1 71.8(7) . . ?
O25 W5 O2A1 72.1(7) . . ?
O5T W5 Na1 94.7(6) . . ?
O5N W5 Na1 43.1(6) . . ?
O45 W5 Na1 134.4(6) . . ?
O56 W5 Na1 51.9(6) . . ?
O25 W5 Na1 134.3(6) . . ?
O2A1 W5 Na1 86.9(5) . . ?
O5T W5 Na2 56.1(7) . 2_666 ?
O5N W5 Na2 45.6(6) . 2_666 ?
O45 W5 Na2 95.6(6) . 2_666 ?
O56 W5 Na2 106.1(6) . 2_666 ?
O25 W5 Na2 154.8(6) . 2_666 ?
O2A1 W5 Na2 132.9(5) . 2_666 ?
Na1 W5 Na2 61.0(3) . 2_666 ?
O6T W6 O6NI 104.4(9) . . ?
O6T W6 O67 104.2(9) . . ?
O6NI W6 O67 90.3(8) . . ?
O6T W6 O56 100.4(9) . . ?
O6NI W6 O56 92.2(8) . . ?
O67 W6 O56 153.9(8) . . ?
O6T W6 O26 98.6(8) . . ?
O6NI W6 O26 157.0(8) . . ?
O67 W6 O26 85.4(8) . . ?
O56 W6 O26 82.2(7) . . ?
O6T W6 O2A1 167.2(7) . . ?
O6NI W6 O2A1 85.1(7) . . ?
O67 W6 O2A1 84.1(7) . . ?
O56 W6 O2A1 70.2(7) . . ?
O26 W6 O2A1 72.0(7) . . ?
O6T W6 Na1 93.4(7) . . ?
O6NI W6 Na1 42.4(6) . . ?
O67 W6 Na1 132.6(6) . . ?
O56 W6 Na1 53.5(6) . . ?
O26 W6 Na1 135.5(6) . . ?
O2A1 W6 Na1 87.8(5) . . ?
O6T W6 Na7 33.4(7) . . ?
O6NI W6 Na7 74.7(6) . . ?
O67 W6 Na7 119.0(6) . . ?
O56 W6 Na7 86.7(6) . . ?
O26 W6 Na7 126.8(6) . . ?
O2A1 W6 Na7 148.6(5) . . ?
Na1 W6 Na7 61.0(3) . . ?
O7T W7 O7NI 104.0(8) . . ?
O7T W7 O67 104.8(9) . . ?
O7NI W7 O67 90.0(8) . . ?
O7T W7 O78 98.9(8) . . ?
O7NI W7 O78 95.0(8) . . ?
O67 W7 O78 153.8(8) . . ?
O7T W7 O37 100.5(9) . . ?
O7NI W7 O37 155.4(8) . . ?
O67 W7 O37 82.4(8) . . ?
O78 W7 O37 82.5(8) . . ?
O7T W7 O3A1 167.9(8) . . ?
O7NI W7 O3A1 84.8(7) . . ?
O67 W7 O3A1 83.2(8) . . ?
O78 W7 O3A1 71.7(7) . . ?
O37 W7 O3A1 71.1(7) . . ?
O7T W7 Na3 32.2(7) . 2_765 ?
O7NI W7 Na3 120.0(6) . 2_765 ?
O67 W7 Na3 128.3(7) . 2_765 ?
O78 W7 Na3 70.3(6) . 2_765 ?
O37 W7 Na3 82.3(6) . 2_765 ?
O3A1 W7 Na3 135.8(5) . 2_765 ?
O8T W8 O8NI 105.0(9) . . ?
O8T W8 O78 98.3(9) . . ?
O8NI W8 O78 92.9(8) . . ?
O8T W8 O89 101.9(8) . . ?
O8NI W8 O89 92.6(8) . . ?
O78 W8 O89 156.9(8) . . ?
O8T W8 O38 98.8(8) . . ?
O8NI W8 O38 156.2(8) . . ?
O78 W8 O38 82.8(8) . . ?
O89 W8 O38 83.0(7) . . ?
O8T W8 O3A1 168.6(9) . . ?
O8NI W8 O3A1 83.5(8) . . ?
O78 W8 O3A1 73.4(7) . . ?
O89 W8 O3A1 84.9(7) . . ?
O38 W8 O3A1 72.8(7) . . ?
O9T W9 O9NI 104.2(9) . . ?
O9T W9 O89 100.7(9) . . ?
O9NI W9 O89 92.3(8) . . ?
O9T W9 O49 99.7(9) . . ?
O9NI W9 O49 92.8(8) . . ?
O89 W9 O49 157.0(8) . . ?
O9T W9 O19 99.7(8) . . ?
O9NI W9 O19 156.0(8) . . ?
O89 W9 O19 83.3(8) . . ?
O49 W9 O19 83.0(8) . . ?
O9T W9 O1A1 168.9(8) . . ?
O9NI W9 O1A1 83.5(7) . . ?
O89 W9 O1A1 86.7(8) . . ?
O49 W9 O1A1 71.7(7) . . ?
O19 W9 O1A1 72.7(7) . . ?
O10T W10 O10N 105.1(9) . . ?
O10T W10 O101 103.0(9) . . ?
O10N W10 O101 93.9(8) . . ?
O10T W10 O106 97.9(9) . . ?
O10N W10 O106 156.4(8) . . ?
O101 W10 O106 86.1(8) . . ?
O10T W10 O105 101.8(8) . . ?
O10N W10 O105 89.1(8) . . ?
O101 W10 O105 153.2(7) . . ?
O106 W10 O105 80.8(7) . . ?
O10T W10 O1A2 168.8(8) . . ?
O10N W10 O1A2 84.4(7) . . ?
O101 W10 O1A2 81.9(7) . . ?
O106 W10 O1A2 72.2(7) . . ?
O105 W10 O1A2 71.9(6) . . ?
O11T W11 O11N 105.5(10) . . ?
O11T W11 O112 103.0(10) . . ?
O11N W11 O112 92.7(8) . . ?
O11T W11 O101 100.7(10) . . ?
O11N W11 O101 92.4(8) . . ?
O112 W11 O101 153.5(8) . . ?
O11T W11 O117 92.2(9) . . ?
O11N W11 O117 162.3(8) . . ?
O112 W11 O117 82.0(7) . . ?
O101 W11 O117 85.3(7) . . ?
O11T W11 O2A2 165.3(8) . . ?
O11N W11 O2A2 88.4(7) . . ?
O112 W11 O2A2 71.0(7) . . ?
O101 W11 O2A2 83.1(7) . . ?
O117 W11 O2A2 73.9(7) . . ?
O11T W11 Na4 43.4(8) . . ?
O11N W11 Na4 144.9(6) . . ?
O112 W11 Na4 108.2(6) . . ?
O101 W11 Na4 81.3(6) . . ?
O117 W11 Na4 52.0(6) . . ?
O2A2 W11 Na4 124.5(5) . . ?
O12T W12 O12N 102.9(9) . . ?
O12T W12 O112 101.3(9) . . ?
O12N W12 O112 93.0(8) . . ?
O12T W12 O123 101.9(8) . . ?
O12N W12 O123 94.0(8) . . ?
O112 W12 O123 153.5(8) . . ?
O12T W12 O127 94.7(8) . . ?
O12N W12 O127 162.4(8) . . ?
O112 W12 O127 83.4(8) . . ?
O123 W12 O127 82.3(8) . . ?
O12T W12 O2A2 166.8(8) . . ?
O12N W12 O2A2 88.7(7) . . ?
O112 W12 O2A2 71.4(7) . . ?
O123 W12 O2A2 83.3(7) . . ?
O127 W12 O2A2 73.8(7) . . ?
O13T W13 O13N 103.8(9) . . ?
O13T W13 O123 103.7(9) . . ?
O13N W13 O123 93.8(8) . . ?
O13T W13 O134 99.1(8) . . ?
O13N W13 O134 89.1(8) . . ?
O123 W13 O134 155.6(8) . . ?
O13T W13 O138 99.0(8) . . ?
O13N W13 O138 156.5(8) . . ?
O123 W13 O138 86.1(8) . . ?
O134 W13 O138 81.8(7) . . ?
O13T W13 O3A2 166.2(7) . . ?
O13N W13 O3A2 86.0(8) . . ?
O123 W13 O3A2 85.0(7) . . ?
O134 W13 O3A2 71.0(7) . . ?
O138 W13 O3A2 70.6(7) . . ?
O14T W14 O14N 104.0(9) . . ?
O14T W14 O134 101.0(9) . . ?
O14N W14 O134 91.1(8) . . ?
O14T W14 O145 103.5(9) . . ?
O14N W14 O145 89.5(8) . . ?
O134 W14 O145 154.6(9) . . ?
O14T W14 O148 98.5(9) . . ?
O14N W14 O148 157.5(8) . . ?
O134 W14 O148 84.8(8) . . ?
O145 W14 O148 85.0(8) . . ?
O14T W14 O3A2 168.5(8) . . ?
O14N W14 O3A2 85.8(7) . . ?
O134 W14 O3A2 72.5(8) . . ?
O145 W14 O3A2 82.2(8) . . ?
O148 W14 O3A2 71.8(7) . . ?
O15T W15 O15N 103.6(8) . . ?
O15T W15 O105 99.1(8) . . ?
O15N W15 O105 91.4(8) . . ?
O15T W15 O145 104.0(9) . . ?
O15N W15 O145 89.7(8) . . ?
O105 W15 O145 155.9(8) . . ?
O15T W15 O156 99.2(8) . . ?
O15N W15 O156 157.1(8) . . ?
O105 W15 O156 84.1(7) . . ?
O145 W15 O156 85.6(8) . . ?
O15T W15 O1A2 169.5(8) . . ?
O15N W15 O1A2 84.3(7) . . ?
O105 W15 O1A2 73.5(7) . . ?
O145 W15 O1A2 82.6(7) . . ?
O156 W15 O1A2 72.9(7) . . ?
O16T W16 O156 100.9(8) . . ?
O16T W16 O106 102.5(9) . . ?
O156 W16 O106 88.4(8) . . ?
O16T W16 O167 103.3(9) . . ?
O156 W16 O167 155.6(8) . . ?
O106 W16 O167 89.3(8) . . ?
O16T W16 O168 100.3(9) . . ?
O156 W16 O168 87.0(8) . . ?
O106 W16 O168 157.2(8) . . ?
O167 W16 O168 85.7(9) . . ?
O16T W16 O1A2 170.1(7) . . ?
O156 W16 O1A2 71.9(7) . . ?
O106 W16 O1A2 71.0(7) . . ?
O167 W16 O1A2 84.3(8) . . ?
O168 W16 O1A2 86.3(7) . . ?
O17T W17 O127 103.2(9) . . ?
O17T W17 O117 104.0(9) . . ?
O127 W17 O117 94.5(8) . . ?
O17T W17 O178 98.9(8) . . ?
O127 W17 O178 88.4(9) . . ?
O117 W17 O178 155.6(8) . . ?
O17T W17 O167 101.6(9) . . ?
O127 W17 O167 154.5(9) . . ?
O117 W17 O167 85.4(8) . . ?
O178 W17 O167 81.8(8) . . ?
O18T W18 O138 100.5(8) . . ?
O18T W18 O148 100.7(9) . . ?
O138 W18 O148 90.7(9) . . ?
O18T W18 O178 100.7(9) . . ?
O138 W18 O178 90.4(9) . . ?
O148 W18 O178 158.0(8) . . ?
O18T W18 O168 102.3(8) . . ?
O138 W18 O168 157.1(8) . . ?
O148 W18 O168 88.1(9) . . ?
O178 W18 O168 82.4(8) . . ?
O18T W18 O3A2 169.4(8) . . ?
O138 W18 O3A2 72.1(7) . . ?
O148 W18 O3A2 72.5(7) . . ?
O178 W18 O3A2 87.0(7) . . ?
O168 W18 O3A2 85.8(7) . . ?
O10N Ni1 O4NI 94.9(7) . . ?
O10N Ni1 O5N 90.4(7) . . ?
O4NI Ni1 O5N 85.9(7) . . ?
O10N Ni1 O15N 96.4(7) . . ?
O4NI Ni1 O15N 93.8(7) . . ?
O5N Ni1 O15N 173.1(8) . . ?
O10N Ni1 O4A2 93.0(7) . . ?
O4NI Ni1 O4A2 170.7(8) . . ?
O5N Ni1 O4A2 89.3(7) . . ?
O15N Ni1 O4A2 90.0(7) . . ?
O10N Ni1 O4A1 172.1(7) . . ?
O4NI Ni1 O4A1 92.7(7) . . ?
O5N Ni1 O4A1 92.1(7) . . ?
O15N Ni1 O4A1 81.1(7) . . ?
O4A2 Ni1 O4A1 79.5(7) . . ?
O10N Ni1 Na1 88.4(6) . . ?
O4NI Ni1 Na1 130.0(5) . . ?
O5N Ni1 Na1 44.1(5) . . ?
O15N Ni1 Na1 135.4(5) . . ?
O4A2 Ni1 Na1 45.4(5) . . ?
O4A1 Ni1 Na1 88.2(5) . . ?
O10N Ni1 Na2 44.8(5) . 2_666 ?
O4NI Ni1 Na2 88.3(6) . 2_666 ?
O5N Ni1 Na2 45.7(6) . 2_666 ?
O15N Ni1 Na2 141.2(6) . 2_666 ?
O4A2 Ni1 Na2 94.0(5) . 2_666 ?
O4A1 Ni1 Na2 137.6(5) . 2_666 ?
Na1 Ni1 Na2 60.2(3) . 2_666 ?
O7NI Ni2 O6NI 87.1(8) . . ?
O7NI Ni2 O13N 94.5(8) . . ?
O6NI Ni2 O13N 92.2(7) . . ?
O7NI Ni2 O14N 93.1(8) . . ?
O6NI Ni2 O14N 171.5(7) . . ?
O13N Ni2 O14N 96.2(7) . . ?
O7NI Ni2 O4A2 172.6(7) . . ?
O6NI Ni2 O4A2 88.6(8) . . ?
O13N Ni2 O4A2 91.6(8) . . ?
O14N Ni2 O4A2 90.4(7) . . ?
O7NI Ni2 O4A1 92.1(7) . . ?
O6NI Ni2 O4A1 90.7(7) . . ?
O13N Ni2 O4A1 172.9(8) . . ?
O14N Ni2 O4A1 80.8(7) . . ?
O4A2 Ni2 O4A1 82.1(7) . . ?
O7NI Ni2 Na1 129.9(6) . . ?
O6NI Ni2 Na1 42.8(6) . . ?
O13N Ni2 Na1 87.6(6) . . ?
O14N Ni2 Na1 136.5(6) . . ?
O4A2 Ni2 Na1 46.2(5) . . ?
O4A1 Ni2 Na1 90.3(5) . . ?
O9NI Ni3 O8NI 88.4(8) . . ?
O9NI Ni3 O14N 172.7(7) . . ?
O8NI Ni3 O14N 90.9(8) . . ?
O9NI Ni3 O15N 92.1(8) . . ?
O8NI Ni3 O15N 172.1(7) . . ?
O14N Ni3 O15N 87.6(7) . . ?
O9NI Ni3 O1WN 87.9(7) . . ?
O8NI Ni3 O1WN 88.6(8) . . ?
O14N Ni3 O1WN 99.4(7) . . ?
O15N Ni3 O1WN 99.3(8) . . ?
O9NI Ni3 O4A1 91.5(7) . . ?
O8NI Ni3 O4A1 90.3(8) . . ?
O14N Ni3 O4A1 81.2(7) . . ?
O15N Ni3 O4A1 81.8(7) . . ?
O1WN Ni3 O4A1 178.8(9) . . ?
O2A1 As1 O4A1 110.8(9) . . ?
O2A1 As1 O3A1 108.1(9) . . ?
O4A1 As1 O3A1 111.7(9) . . ?
O2A1 As1 O1A1 105.9(9) . . ?
O4A1 As1 O1A1 112.5(10) . . ?
O3A1 As1 O1A1 107.4(10) . . ?
O4A2 As2 O1A2 112.3(9) . . ?
O4A2 As2 O2A2 110.8(8) . . ?
O1A2 As2 O2A2 107.7(9) . . ?
O4A2 As2 O3A2 113.0(9) . . ?
O1A2 As2 O3A2 105.5(9) . . ?
O2A2 As2 O3A2 107.4(8) . . ?
O12N Na1 O11N 91.0(8) . . ?
O12N Na1 O6NI 89.7(7) . . ?
O11N Na1 O6NI 157.8(8) . . ?
O12N Na1 O5N 159.8(8) . . ?
O11N Na1 O5N 87.2(7) . . ?
O6NI Na1 O5N 84.5(7) . . ?
O12N Na1 O17W 79.7(8) . . ?
O11N Na1 O17W 99.9(9) . . ?
O6NI Na1 O17W 102.1(9) . . ?
O5N Na1 O17W 120.4(8) . . ?
O12N Na1 O4A2 86.2(7) . . ?
O11N Na1 O4A2 85.6(7) . . ?
O6NI Na1 O4A2 72.4(7) . . ?
O5N Na1 O4A2 73.6(6) . . ?
O17W Na1 O4A2 165.0(8) . . ?
O12N Na1 O56 131.2(8) . . ?
O11N Na1 O56 128.4(7) . . ?
O6NI Na1 O56 64.5(6) . . ?
O5N Na1 O56 62.7(6) . . ?
O17W Na1 O56 67.5(7) . . ?
O4A2 Na1 O56 119.8(7) . . ?
O12N Na1 W6 104.4(6) . . ?
O11N Na1 W6 163.6(6) . . ?
O6NI Na1 W6 31.1(5) . . ?
O5N Na1 W6 80.2(5) . . ?
O17W Na1 W6 78.0(7) . . ?
O4A2 Na1 W6 100.6(6) . . ?
O56 Na1 W6 35.7(4) . . ?
O12N Na1 Ni2 83.7(5) . . ?
O11N Na1 Ni2 123.1(6) . . ?
O6NI Na1 Ni2 35.1(5) . . ?
O5N Na1 Ni2 80.4(5) . . ?
O17W Na1 Ni2 134.1(8) . . ?
O4A2 Na1 Ni2 37.6(5) . . ?
O56 Na1 Ni2 93.7(5) . . ?
W6 Na1 Ni2 65.2(2) . . ?
O12N Na1 W5 164.4(7) . . ?
O11N Na1 W5 103.6(6) . . ?
O6NI Na1 W5 78.8(5) . . ?
O5N Na1 W5 30.3(4) . . ?
O17W Na1 W5 92.2(6) . . ?
O4A2 Na1 W5 100.2(5) . . ?
O56 Na1 W5 33.6(4) . . ?
W6 Na1 W5 60.5(2) . . ?
Ni2 Na1 W5 92.7(3) . . ?
O12N Na1 Ni1 124.3(6) . . ?
O11N Na1 Ni1 82.5(5) . . ?
O6NI Na1 Ni1 78.8(5) . . ?
O5N Na1 Ni1 35.5(4) . . ?
O17W Na1 Ni1 156.0(7) . . ?
O4A2 Na1 Ni1 38.3(4) . . ?
O56 Na1 Ni1 92.1(5) . . ?
W6 Na1 Ni1 93.0(3) . . ?
Ni2 Na1 Ni1 56.45(19) . . ?
W5 Na1 Ni1 64.22(19) . . ?
O12N Na1 Na2 134.4(7) . 2_666 ?
O11N Na1 Na2 43.4(5) . 2_666 ?
O6NI Na1 Na2 131.6(6) . 2_666 ?
O5N Na1 Na2 47.1(5) . 2_666 ?
O17W Na1 Na2 104.3(7) . 2_666 ?
O4A2 Na1 Na2 89.4(6) . 2_666 ?
O56 Na1 Na2 89.5(5) . 2_666 ?
W6 Na1 Na2 120.9(4) . 2_666 ?
Ni2 Na1 Na2 117.6(4) . 2_666 ?
W5 Na1 Na2 60.4(3) . 2_666 ?
Ni1 Na1 Na2 61.2(3) . 2_666 ?
O10W Na2 O10T 81.4(8) . . ?
O10W Na2 O11N 91.2(8) . 2_666 ?
O10T Na2 O11N 172.5(9) . 2_666 ?
O10W Na2 O26W 83.9(11) . . ?
O10T Na2 O26W 103.8(10) . . ?
O11N Na2 O26W 73.6(9) 2_666 . ?
O10W Na2 O10N 98.0(8) . 2_666 ?
O10T Na2 O10N 105.3(8) . 2_666 ?
O11N Na2 O10N 77.2(6) 2_666 2_666 ?
O26W Na2 O10N 150.8(10) . 2_666 ?
O10W Na2 O5N 165.5(8) . 2_666 ?
O10T Na2 O5N 105.9(8) . 2_666 ?
O11N Na2 O5N 81.6(7) 2_666 2_666 ?
O26W Na2 O5N 105.9(11) . 2_666 ?
O10N Na2 O5N 68.2(6) 2_666 2_666 ?
O10W Na2 O5T 135.6(7) . 2_666 ?
O10T Na2 O5T 74.9(7) . 2_666 ?
O11N Na2 O5T 109.8(7) 2_666 2_666 ?
O26W Na2 O5T 66.5(10) . 2_666 ?
O10N Na2 O5T 124.2(7) 2_666 2_666 ?
O5N Na2 O5T 59.0(6) 2_666 2_666 ?
O10W Na2 W5 164.3(6) . 2_666 ?
O10T Na2 W5 87.9(6) . 2_666 ?
O11N Na2 W5 99.0(6) 2_666 2_666 ?
O26W Na2 W5 87.6(9) . 2_666 ?
O10N Na2 W5 95.8(6) 2_666 2_666 ?
O5N Na2 W5 30.1(4) 2_666 2_666 ?
O5T Na2 W5 29.2(4) 2_666 2_666 ?
O10W Na2 Na1 131.5(7) . 2_666 ?
O10T Na2 Na1 146.4(7) . 2_666 ?
O11N Na2 Na1 40.6(5) 2_666 2_666 ?
O26W Na2 Na1 77.8(9) . 2_666 ?
O10N Na2 Na1 79.4(5) 2_666 2_666 ?
O5N Na2 Na1 44.1(4) 2_666 2_666 ?
O5T Na2 Na1 75.3(5) 2_666 2_666 ?
W5 Na2 Na1 58.6(3) 2_666 2_666 ?
O10W Na2 Ni1 131.7(6) . 2_666 ?
O10T Na2 Ni1 107.3(6) . 2_666 ?
O11N Na2 Ni1 78.8(5) 2_666 2_666 ?
O26W Na2 Ni1 135.3(9) . 2_666 ?
O10N Na2 Ni1 33.7(5) 2_666 2_666 ?
O5N Na2 Ni1 34.5(4) 2_666 2_666 ?
O5T Na2 Ni1 91.6(5) 2_666 2_666 ?
W5 Na2 Ni1 62.6(2) 2_666 2_666 ?
Na1 Na2 Ni1 58.6(3) 2_666 2_666 ?
O10W Na2 Na11 46.7(7) . . ?
O10T Na2 Na11 76.4(7) . . ?
O11N Na2 Na11 97.4(7) 2_666 . ?
O26W Na2 Na11 43.5(10) . . ?
O10N Na2 Na11 144.5(8) 2_666 . ?
O5N Na2 Na11 146.6(7) 2_666 . ?
O5T Na2 Na11 90.9(6) 2_666 . ?
W5 Na2 Na11 119.6(5) 2_666 . ?
Na1 Na2 Na11 119.1(6) 2_666 . ?
Ni1 Na2 Na11 176.0(5) 2_666 . ?
O10W Na2 Na10 40.4(8) . . ?
O10T Na2 Na10 98.1(8) . . ?
O11N Na2 Na10 75.0(8) 2_666 . ?
O26W Na2 Na10 44.0(11) . . ?
O10N Na2 Na10 127.8(8) 2_666 . ?
O5N Na2 Na10 146.1(8) 2_666 . ?
O5T Na2 Na10 106.6(8) 2_666 . ?
W5 Na2 Na10 131.4(7) 2_666 . ?
Na1 Na2 Na10 104.9(7) 2_666 . ?
Ni1 Na2 Na10 151.9(6) 2_666 . ?
Na11 Na2 Na10 24.1(6) . . ?
O3W Na3 O7T 95.7(8) . 2_765 ?
O3W Na3 O14T 98.2(8) . . ?
O7T Na3 O14T 165.9(8) 2_765 . ?
O3W Na3 O7W 89.1(8) . . ?
O7T Na3 O7W 96.9(8) 2_765 . ?
O14T Na3 O7W 85.5(8) . . ?
O3W Na3 O6T 81.9(8) . 1_655 ?
O7T Na3 O6T 87.3(8) 2_765 1_655 ?
O14T Na3 O6T 92.5(8) . 1_655 ?
O7W Na3 O6T 170.5(8) . 1_655 ?
O3W Na3 O20W 165.2(10) . . ?
O7T Na3 O20W 90.3(8) 2_765 . ?
O14T Na3 O20W 75.7(8) . . ?
O7W Na3 O20W 103.7(9) . . ?
O6T Na3 O20W 84.8(8) 1_655 . ?
O3W Na3 Na7 116.1(7) . 1_655 ?
O7T Na3 Na7 110.9(6) 2_765 1_655 ?
O14T Na3 Na7 60.6(6) . 1_655 ?
O7W Na3 Na7 139.1(7) . 1_655 ?
O6T Na3 Na7 45.0(6) 1_655 1_655 ?
O20W Na3 Na7 49.1(7) . 1_655 ?
O3W Na3 W7 115.7(7) . 2_765 ?
O7T Na3 W7 23.0(5) 2_765 2_765 ?
O14T Na3 W7 144.8(6) . 2_765 ?
O7W Na3 W7 86.0(6) . 2_765 ?
O6T Na3 W7 100.9(6) 1_655 2_765 ?
O20W Na3 W7 73.3(7) . 2_765 ?
Na7 Na3 W7 108.1(4) 1_655 2_765 ?
O16W Na4 O11W 90.6(9) . . ?
O16W Na4 O4T 84.2(8) . 2_666 ?
O11W Na4 O4T 171.0(10) . 2_666 ?
O16W Na4 O1W 148.5(10) . . ?
O11W Na4 O1W 109.3(8) . . ?
O4T Na4 O1W 72.5(7) 2_666 . ?
O16W Na4 O2W 83.8(9) . . ?
O11W Na4 O2W 80.4(8) . . ?
O4T Na4 O2W 91.6(8) 2_666 . ?
O1W Na4 O2W 76.2(8) . . ?
O16W Na4 O11T 89.6(9) . . ?
O11W Na4 O11T 112.5(9) . . ?
O4T Na4 O11T 75.0(8) 2_666 . ?
O1W Na4 O11T 104.0(9) . . ?
O2W Na4 O11T 165.6(8) . . ?
O16W Na4 O117 140.0(9) . . ?
O11W Na4 O117 77.6(8) . . ?
O4T Na4 O117 111.0(8) 2_666 . ?
O1W Na4 O117 70.0(7) . . ?
O2W Na4 O117 130.2(8) . . ?
O11T Na4 O117 61.4(7) . . ?
O16W Na4 W11 116.2(8) . . ?
O11W Na4 W11 104.7(7) . . ?
O4T Na4 W11 84.3(6) 2_666 . ?
O1W Na4 W11 82.9(6) . . ?
O2W Na4 W11 159.0(7) . . ?
O11T Na4 W11 27.1(5) . . ?
O117 Na4 W11 36.1(4) . . ?
O16W Na4 Na8 123.4(8) . 2_756 ?
O11W Na4 Na8 83.6(7) . 2_756 ?
O4T Na4 Na8 93.0(6) 2_666 2_756 ?
O1W Na4 Na8 40.4(6) . 2_756 ?
O2W Na4 Na8 39.7(5) . 2_756 ?
O11T Na4 Na8 144.0(7) . 2_756 ?
O117 Na4 Na8 93.6(5) . 2_756 ?
W11 Na4 Na8 119.8(4) . 2_756 ?
O3T Na5 O23W 96.8(10) 2_675 . ?
O3T Na5 O1T 170.9(9) 2_675 . ?
O23W Na5 O1T 91.1(10) . . ?
O3T Na5 O13W 100.2(9) 2_675 . ?
O23W Na5 O13W 95.9(9) . . ?
O1T Na5 O13W 83.3(8) . . ?
O3T Na5 O14W 92.5(9) 2_675 . ?
O23W Na5 O14W 88.7(10) . . ?
O1T Na5 O14W 83.3(8) . . ?
O13W Na5 O14W 165.9(10) . . ?
O3T Na5 O18W 87.4(9) 2_675 . ?
O23W Na5 O18W 175.4(11) . . ?
O1T Na5 O18W 84.7(8) . . ?
O13W Na5 O18W 81.7(8) . . ?
O14W Na5 O18W 92.7(8) . . ?
O3T Na5 Na6 89.9(7) 2_675 . ?
O23W Na5 Na6 136.5(8) . . ?
O1T Na5 Na6 87.3(6) . . ?
O13W Na5 Na6 40.7(6) . . ?
O14W Na5 Na6 134.1(7) . . ?
O18W Na5 Na6 41.6(6) . . ?
O32W Na6 O13W 169.2(16) . . ?
O32W Na6 O18W 101.9(13) . . ?
O13W Na6 O18W 83.8(9) . . ?
O32W Na6 O24W 89.5(15) . . ?
O13W Na6 O24W 80.5(10) . . ?
O18W Na6 O24W 99.2(10) . . ?
O32W Na6 O13T 78.6(13) . 1_565 ?
O13W Na6 O13T 96.0(8) . 1_565 ?
O18W Na6 O13T 178.6(10) . 1_565 ?
O24W Na6 O13T 82.1(9) . 1_565 ?
O32W Na6 O22W 89.4(15) . . ?
O13W Na6 O22W 98.7(9) . . ?
O18W Na6 O22W 100.2(10) . . ?
O24W Na6 O22W 160.4(11) . . ?
O13T Na6 O22W 78.5(8) 1_565 . ?
O32W Na6 Na5 145.7(13) . . ?
O13W Na6 Na5 40.5(6) . . ?
O18W Na6 Na5 43.8(6) . . ?
O24W Na6 Na5 94.6(8) . . ?
O13T Na6 Na5 135.7(6) 1_565 . ?
O22W Na6 Na5 97.3(7) . . ?
O17W Na7 O6T 86.7(9) . . ?
O17W Na7 O5W 88.9(9) . . ?
O6T Na7 O5W 165.9(9) . . ?
O17W Na7 O12W 131.0(10) . . ?
O6T Na7 O12W 81.3(9) . . ?
O5W Na7 O12W 111.4(9) . . ?
O17W Na7 O20W 137.1(10) . 1_455 ?
O6T Na7 O20W 84.8(9) . 1_455 ?
O5W Na7 O20W 89.4(9) . 1_455 ?
O12W Na7 O20W 89.0(9) . 1_455 ?
O17W Na7 O12N 69.9(8) . . ?
O6T Na7 O12N 110.7(8) . . ?
O5W Na7 O12N 80.1(8) . . ?
O12W Na7 O12N 70.5(7) . . ?
O20W Na7 O12N 151.2(8) 1_455 . ?
O17W Na7 O14T 72.5(8) . 1_455 ?
O6T Na7 O14T 79.4(7) . 1_455 ?
O5W Na7 O14T 86.5(8) . 1_455 ?
O12W Na7 O14T 148.4(10) . 1_455 ?
O20W Na7 O14T 64.5(7) 1_455 1_455 ?
O12N Na7 O14T 140.2(8) . 1_455 ?
O17W Na7 Na3 98.9(7) . 1_455 ?
O6T Na7 Na3 46.4(6) . 1_455 ?
O5W Na7 Na3 121.5(7) . 1_455 ?
O12W Na7 Na3 106.0(8) . 1_455 ?
O20W Na7 Na3 47.7(6) 1_455 1_455 ?
O12N Na7 Na3 156.3(6) . 1_455 ?
O14T Na7 Na3 43.5(5) 1_455 1_455 ?
O17W Na7 Na1 43.1(7) . . ?
O6T Na7 Na1 79.1(7) . . ?
O5W Na7 Na1 106.5(8) . . ?
O12W Na7 Na1 87.9(7) . . ?
O20W Na7 Na1 163.9(8) 1_455 . ?
O12N Na7 Na1 39.6(4) . . ?
O14T Na7 Na1 112.5(6) 1_455 . ?
Na3 Na7 Na1 118.4(5) 1_455 . ?
O17W Na7 W6 73.9(7) . . ?
O6T Na7 W6 23.7(5) . . ?
O5W Na7 W6 161.5(8) . . ?
O12W Na7 W6 76.5(6) . . ?
O20W Na7 W6 107.8(8) 1_455 . ?
O12N Na7 W6 87.4(5) . . ?
O14T Na7 W6 94.6(5) 1_455 . ?
Na3 Na7 W6 69.2(3) 1_455 . ?
Na1 Na7 W6 56.1(3) . . ?
O2W Na8 O29W 162.7(14) 2_756 . ?
O2W Na8 O1W 81.9(8) 2_756 2_756 ?
O29W Na8 O1W 88.9(13) . 2_756 ?
O2W Na8 O18T 110.1(9) 2_756 . ?
O29W Na8 O18T 79.4(12) . . ?
O1W Na8 O18T 168.0(9) 2_756 . ?
O2W Na8 O21W 88.1(9) 2_756 . ?
O29W Na8 O21W 105.4(13) . . ?
O1W Na8 O21W 83.4(9) 2_756 . ?
O18T Na8 O21W 97.1(10) . . ?
O2W Na8 O27W 84.0(10) 2_756 . ?
O29W Na8 O27W 82.7(13) . . ?
O1W Na8 O27W 97.5(11) 2_756 . ?
O18T Na8 O27W 83.7(9) . . ?
O21W Na8 O27W 171.9(11) . . ?
O2W Na8 Na4 44.0(6) 2_756 2_756 ?
O29W Na8 Na4 121.4(12) . 2_756 ?
O1W Na8 Na4 42.2(6) 2_756 2_756 ?
O18T Na8 Na4 148.4(7) . 2_756 ?
O21W Na8 Na4 99.1(7) . 2_756 ?
O27W Na8 Na4 76.6(8) . 2_756 ?
O28W Na9 O30W 90.5(15) . . ?
O28W Na9 O15T 171.9(15) . 1_455 ?
O30W Na9 O15T 82.6(11) . 1_455 ?
O28W Na9 O9W 92.4(13) . . ?
O30W Na9 O9W 168.1(13) . . ?
O15T Na9 O9W 95.2(9) 1_455 . ?
O28W Na9 O15W 107.3(12) . . ?
O30W Na9 O15W 81.0(12) . . ?
O15T Na9 O15W 75.9(8) 1_455 . ?
O9W Na9 O15W 87.1(10) . . ?
O28W Na9 O34W 57.7(13) . . ?
O30W Na9 O34W 105.7(14) . . ?
O15T Na9 O34W 128.3(12) 1_455 . ?
O9W Na9 O34W 66.6(11) . . ?
O15W Na9 O34W 56.2(11) . . ?
O28W Na9 O5T 83.3(11) . . ?
O30W Na9 O5T 110.5(12) . . ?
O15T Na9 O5T 95.1(8) 1_455 . ?
O9W Na9 O5T 81.4(9) . . ?
O15W Na9 O5T 164.7(11) . . ?
O34W Na9 O5T 126.2(12) . . ?
O28W Na9 Na11 105.7(12) . 1_455 ?
O30W Na9 Na11 41.7(10) . 1_455 ?
O15T Na9 Na11 71.8(7) 1_455 1_455 ?
O9W Na9 Na11 126.5(9) . 1_455 ?
O15W Na9 Na11 39.7(8) . 1_455 ?
O34W Na9 Na11 81.5(10) . 1_455 ?
O5T Na9 Na11 149.2(10) . 1_455 ?
O28W Na9 Na10 87.7(12) . 1_455 ?
O30W Na9 Na10 51.9(11) . 1_455 ?
O15T Na9 Na10 91.3(8) 1_455 1_455 ?
O9W Na9 Na10 116.7(9) . 1_455 ?
O15W Na9 Na10 34.6(8) . 1_455 ?
O34W Na9 Na10 60.8(11) . 1_455 ?
O5T Na9 Na10 160.2(10) . 1_455 ?
Na11 Na9 Na10 21.8(7) 1_455 1_455 ?
Na11 Na10 O15W 63.3(17) . 1_655 ?
Na11 Na10 O10W 77.8(18) . . ?
O15W Na10 O10W 93.2(15) 1_655 . ?
Na11 Na10 O26W 67.8(19) . . ?
O15W Na10 O26W 130.8(17) 1_655 . ?
O10W Na10 O26W 81.8(15) . . ?
Na11 Na10 O11T 148(2) . 2_666 ?
O15W Na10 O11T 132.3(17) 1_655 2_666 ?
O10W Na10 O11T 73.9(11) . 2_666 ?
O26W Na10 O11T 93.4(15) . 2_666 ?
Na11 Na10 O33W 147(2) . . ?
O15W Na10 O33W 99.4(17) 1_655 . ?
O10W Na10 O33W 133.9(17) . . ?
O26W Na10 O33W 119.1(18) . . ?
O11T Na10 O33W 64.8(12) 2_666 . ?
Na11 Na10 Na2 72.5(17) . . ?
O15W Na10 Na2 121.7(14) 1_655 . ?
O10W Na10 Na2 39.7(8) . . ?
O26W Na10 Na2 42.6(10) . . ?
O11T Na10 Na2 76.3(10) 2_666 . ?
O33W Na10 Na2 136.5(15) . . ?
Na11 Na10 Na9 58.1(15) . 1_655 ?
O15W Na10 Na9 34.2(8) 1_655 1_655 ?
O10W Na10 Na9 120.9(13) . 1_655 ?
O26W Na10 Na9 111.0(13) . 1_655 ?
O11T Na10 Na9 152.4(14) 2_666 1_655 ?
O33W Na10 Na9 91.2(13) . 1_655 ?
Na2 Na10 Na9 130.6(10) . 1_655 ?
Na10 Na11 O15W 79.2(19) . 1_655 ?
Na10 Na11 O30W 110(2) . 1_655 ?
O15W Na11 O30W 86.0(14) 1_655 1_655 ?
Na10 Na11 O26W 77.1(19) . . ?
O15W Na11 O26W 155.6(15) 1_655 . ?
O30W Na11 O26W 96.4(16) 1_655 . ?
Na10 Na11 O10W 67.1(17) . . ?
O15W Na11 O10W 94.8(12) 1_655 . ?
O30W Na11 O10W 176.3(15) 1_655 . ?
O26W Na11 O10W 81.4(12) . . ?
Na10 Na11 O105 148(2) . . ?
O15W Na11 O105 87.3(11) 1_655 . ?
O30W Na11 O105 97.9(12) 1_655 . ?
O26W Na11 O105 116.2(14) . . ?
O10W Na11 O105 85.7(9) . . ?
Na10 Na11 Na9 100.1(18) . 1_655 ?
O15W Na11 Na9 44.0(8) 1_655 1_655 ?
O30W Na11 Na9 42.3(11) 1_655 1_655 ?
O26W Na11 Na9 136.0(13) . 1_655 ?
O10W Na11 Na9 138.7(12) . 1_655 ?
O105 Na11 Na9 89.4(8) . 1_655 ?
Na10 Na11 Na2 83.4(17) . . ?
O15W Na11 Na2 137.2(11) 1_655 . ?
O30W Na11 Na2 136.8(15) 1_655 . ?
O26W Na11 Na2 44.9(9) . . ?
O10W Na11 Na2 42.5(7) . . ?
O105 Na11 Na2 87.4(8) . . ?
Na9 Na11 Na2 176.5(8) 1_655 . ?
As1 O1A1 W9 121.5(10) . . ?
As1 O1A1 W4 123.1(11) . . ?
W9 O1A1 W4 93.6(8) . . ?
As1 O1A1 W1 125.4(11) . . ?
W9 O1A1 W1 91.7(7) . . ?
W4 O1A1 W1 92.7(7) . . ?
As1 O2A1 W5 124.2(10) . . ?
As1 O2A1 W6 122.1(9) . . ?
W5 O2A1 W6 92.8(6) . . ?
As1 O2A1 W2 126.3(9) . . ?
W5 O2A1 W2 91.3(5) . . ?
W6 O2A1 W2 90.4(6) . . ?
As1 O3A1 W8 123.3(10) . . ?
As1 O3A1 W7 121.8(10) . . ?
W8 O3A1 W7 92.4(7) . . ?
As1 O3A1 W3 126.0(9) . . ?
W8 O3A1 W3 92.1(7) . . ?
W7 O3A1 W3 91.8(7) . . ?
As1 O4A1 Ni2 121.5(10) . . ?
As1 O4A1 Ni3 118.4(10) . . ?
Ni2 O4A1 Ni3 96.7(7) . . ?
As1 O4A1 Ni1 120.1(9) . . ?
Ni2 O4A1 Ni1 98.6(8) . . ?
Ni3 O4A1 Ni1 96.0(8) . . ?
As2 O1A2 W10 123.6(9) . . ?
As2 O1A2 W15 122.9(10) . . ?
W10 O1A2 W15 92.4(6) . . ?
As2 O1A2 W16 126.3(9) . . ?
W10 O1A2 W16 91.6(7) . . ?
W15 O1A2 W16 90.1(6) . . ?
As2 O2A2 W11 124.9(8) . . ?
As2 O2A2 W12 125.1(9) . . ?
W11 O2A2 W12 94.3(6) . . ?
As2 O3A2 W13 119.9(9) . . ?
As2 O3A2 W14 121.7(9) . . ?
W13 O3A2 W14 93.2(7) . . ?
As2 O3A2 W18 128.2(10) . . ?
W13 O3A2 W18 93.2(6) . . ?
W14 O3A2 W18 91.9(6) . . ?
As2 O4A2 Ni2 120.5(9) . . ?
As2 O4A2 Ni1 118.8(10) . . ?
Ni2 O4A2 Ni1 99.8(8) . . ?
As2 O4A2 Na1 120.2(10) . . ?
Ni2 O4A2 Na1 96.2(8) . . ?
Ni1 O4A2 Na1 96.3(7) . . ?
W1 O12 W2 153.9(11) . . ?
W1 O13 W3 148.0(10) . . ?
W1 O14 W4 124.3(10) . . ?
W1 O19 W9 122.5(10) . . ?
W1 O1T Na5 135.4(10) . . ?
W2 O23 W3 152.6(12) . . ?
W2 O25 W5 125.8(9) . . ?
W2 O26 W6 125.7(10) . . ?
W3 O37 W7 125.6(11) . . ?
W3 O38 W8 121.6(10) . . ?
W3 O3T Na5 163.6(11) . 2_675 ?
W5 O45 W4 146.2(10) . . ?
W4 O49 W9 121.3(9) . . ?
W4 O4T Na4 133.0(11) . 2_666 ?
W4 O4NI Ni1 147.7(11) . . ?
W5 O56 W6 124.7(9) . . ?
W5 O56 Na1 94.5(7) . . ?
W6 O56 Na1 90.8(7) . . ?
W5 O5N Ni1 143.9(10) . . ?
W5 O5N Na1 106.6(8) . . ?
Ni1 O5N Na1 100.3(7) . . ?
W5 O5N Na2 104.3(8) . 2_666 ?
Ni1 O5N Na2 99.8(8) . 2_666 ?
Na1 O5N Na2 88.8(7) . 2_666 ?
W5 O5T Na9 143.4(12) . . ?
W5 O5T Na2 94.7(8) . 2_666 ?
Na9 O5T Na2 121.8(9) . 2_666 ?
W7 O67 W6 148.3(12) . . ?
W6 O6NI Ni2 145.9(11) . . ?
W6 O6NI Na1 106.5(8) . . ?
Ni2 O6NI Na1 102.1(8) . . ?
W6 O6T Na7 122.9(11) . . ?
W6 O6T Na3 144.2(11) . 1_455 ?
Na7 O6T Na3 88.6(8) . 1_455 ?
W8 O78 W7 121.3(10) . . ?
W7 O7NI Ni2 148.7(10) . . ?
W7 O7T Na3 124.8(10) . 2_765 ?
W9 O89 W8 143.7(11) . . ?
W8 O8NI Ni3 147.2(10) . . ?
W9 O9NI Ni3 148.2(11) . . ?
W10 O101 W11 152.3(12) . . ?
W15 O105 W10 121.7(9) . . ?
W15 O105 Na11 116.7(10) . . ?
W10 O105 Na11 117.8(9) . . ?
W16 O106 W10 125.2(11) . . ?
W10 O10N Ni1 138.0(10) . . ?
W10 O10N Na2 118.2(9) . 2_666 ?
Ni1 O10N Na2 101.5(8) . 2_666 ?
W10 O10T Na2 144.4(12) . . ?
W12 O112 W11 122.6(10) . . ?
W17 O117 W11 124.8(10) . . ?
W17 O117 Na4 142.3(10) . . ?
W11 O117 Na4 91.9(7) . . ?
W11 O11N Na1 135.2(10) . . ?
W11 O11N Na2 126.1(10) . 2_666 ?
Na1 O11N Na2 96.0(8) . 2_666 ?
W11 O11T Na4 109.4(10) . . ?
W11 O11T Na10 127.3(14) . 2_666 ?
Na4 O11T Na10 117.9(12) . 2_666 ?
W13 O123 W12 149.7(10) . . ?
W17 O127 W12 123.2(10) . . ?
W12 O12N Na1 135.7(10) . . ?
W12 O12N Na7 132.0(9) . . ?
Na1 O12N Na7 86.8(7) . . ?
W14 O134 W13 122.7(10) . . ?
W18 O138 W13 124.2(9) . . ?
W13 O13N Ni2 138.1(11) . . ?
W13 O13T Na6 136.4(11) . 1_545 ?
W14 O145 W15 153.0(11) . . ?
W18 O148 W14 123.7(10) . . ?
W14 O14N Ni3 122.7(9) . . ?
W14 O14N Ni2 134.0(10) . . ?
Ni3 O14N Ni2 100.9(7) . . ?
W14 O14T Na3 151.1(12) . . ?
W14 O14T Na7 130.3(11) . 1_655 ?
Na3 O14T Na7 75.9(7) . 1_655 ?
W16 O156 W15 125.0(9) . . ?
W15 O15N Ni1 134.0(10) . . ?
W15 O15N Ni3 122.6(9) . . ?
Ni1 O15N Ni3 100.5(8) . . ?
W15 O15T Na9 151.7(10) . 1_655 ?
W16 O167 W17 153.5(13) . . ?
W16 O168 W18 151.8(11) . . ?
W18 O178 W17 154.8(11) . . ?
W18 O18T Na8 148.4(11) . . ?
Na8 O1W Na4 97.5(9) 2_756 . ?
Na8 O2W Na4 96.3(9) 2_756 . ?
Na2 O10W Na10 99.9(13) . . ?
Na2 O10W Na11 90.9(10) . . ?
Na10 O10W Na11 35.0(10) . . ?
Na6 O13W Na5 98.8(9) . . ?
Na11 O15W Na9 96.3(11) 1_455 . ?
Na11 O15W Na10 37.5(11) 1_455 1_455 ?
Na9 O15W Na10 111.2(13) . 1_455 ?
Na7 O17W Na1 95.6(9) . . ?
Na6 O18W Na5 94.6(9) . . ?
Na3 O20W Na7 83.1(9) . 1_655 ?
Na11 O26W Na2 91.5(14) . . ?
Na11 O26W Na10 35.1(11) . . ?
Na2 O26W Na10 93.3(15) . . ?
Na11 O30W Na9 96.0(16) 1_455 . ?

loop_
_geom_bond_atom_site_label_1
_geom_bond_atom_site_label_2
_geom_bond_distance
_geom_bond_site_symmetry_2
_geom_bond_publ_flag
W1 O1T 1.707(17) . ?
W1 O14 1.86(2) . ?
W1 O19 1.865(19) . ?
W1 O12 1.906(19) . ?
W1 O13 1.943(18) . ?
W1 O1A1 2.46(2) . ?
W2 O2T 1.685(18) . ?
W2 O26 1.868(18) . ?
W2 O25 1.89(2) . ?
W2 O23 1.92(2) . ?
W2 O12 1.932(19) . ?
W2 O2A1 2.501(17) . ?
W3 O3T 1.725(19) . ?
W3 O38 1.858(17) . ?
W3 O37 1.898(19) . ?
W3 O23 1.93(2) . ?
W3 O13 1.973(17) . ?
W3 O3A1 2.46(2) . ?
W4 O4T 1.73(2) . ?
W4 O4NI 1.733(18) . ?
W4 O49 1.935(18) . ?
W4 O45 1.942(19) . ?
W4 O14 2.07(2) . ?
W4 O1A1 2.34(2) . ?
W5 O5T 1.71(2) . ?
W5 O5N 1.811(17) . ?
W5 O45 1.900(19) . ?
W5 O56 1.908(18) . ?
W5 O25 2.014(19) . ?
W5 O2A1 2.358(18) . ?
W5 Na1 3.438(11) . ?
W5 Na2 3.502(13) 2_666 ?
W6 O6T 1.74(2) . ?
W6 O6NI 1.818(18) . ?
W6 O67 1.92(2) . ?
W6 O56 1.971(19) . ?
W6 O26 2.030(18) . ?
W6 O2A1 2.387(17) . ?
W6 Na1 3.377(12) . ?
W6 Na7 3.621(15) . ?
W7 O7T 1.742(19) . ?
W7 O7NI 1.802(19) . ?
W7 O67 1.90(2) . ?
W7 O78 1.955(19) . ?
W7 O37 2.01(2) . ?
W7 O3A1 2.385(19) . ?
W7 Na3 3.665(12) 2_765 ?
W8 O8T 1.699(19) . ?
W8 O8NI 1.78(2) . ?
W8 O78 1.942(19) . ?
W8 O89 1.977(19) . ?
W8 O38 2.085(18) . ?
W8 O3A1 2.320(19) . ?
W9 O9T 1.76(2) . ?
W9 O9NI 1.815(17) . ?
W9 O89 1.89(2) . ?
W9 O49 1.977(19) . ?
W9 O19 2.062(19) . ?
W9 O1A1 2.34(2) . ?
W10 O10T 1.71(2) . ?
W10 O10N 1.800(19) . ?
W10 O101 1.871(19) . ?
W10 O106 2.015(18) . ?
W10 O105 2.025(17) . ?
W10 O1A2 2.354(18) . ?
W11 O11T 1.71(2) . ?
W11 O11N 1.754(19) . ?
W11 O112 1.972(19) . ?
W11 O101 1.972(19) . ?
W11 O117 2.082(18) . ?
W11 O2A2 2.322(17) . ?
W11 Na4 3.532(14) . ?
W12 O12T 1.729(19) . ?
W12 O12N 1.752(17) . ?
W12 O112 1.925(19) . ?
W12 O123 1.983(18) . ?
W12 O127 2.13(2) . ?
W12 O2A2 2.340(17) . ?
W13 O13T 1.730(19) . ?
W13 O13N 1.770(18) . ?
W13 O123 1.864(19) . ?
W13 O134 2.003(19) . ?
W13 O138 2.065(19) . ?
W13 O3A2 2.342(19) . ?
W14 O14T 1.68(2) . ?
W14 O14N 1.843(17) . ?
W14 O134 1.889(19) . ?
W14 O145 1.91(2) . ?
W14 O148 2.01(2) . ?
W14 O3A2 2.359(19) . ?
W15 O15T 1.731(18) . ?
W15 O15N 1.842(18) . ?
W15 O105 1.889(18) . ?
W15 O145 1.91(2) . ?
W15 O156 1.990(18) . ?
W15 O1A2 2.382(18) . ?
W16 O16T 1.76(2) . ?
W16 O156 1.892(18) . ?
W16 O106 1.891(18) . ?
W16 O167 1.90(2) . ?
W16 O168 1.90(2) . ?
W16 O1A2 2.485(18) . ?
W17 O17T 1.723(19) . ?
W17 O127 1.84(2) . ?
W17 O117 1.852(17) . ?
W17 O178 1.94(2) . ?
W17 O167 1.96(2) . ?
W18 O18T 1.704(18) . ?
W18 O138 1.85(2) . ?
W18 O148 1.88(2) . ?
W18 O178 1.92(2) . ?
W18 O168 1.94(2) . ?
W18 O3A2 2.421(18) . ?
Ni1 O10N 2.01(2) . ?
Ni1 O4NI 2.045(18) . ?
Ni1 O5N 2.046(17) . ?
Ni1 O15N 2.076(18) . ?
Ni1 O4A2 2.157(18) . ?
Ni1 O4A1 2.17(2) . ?
Ni1 Na1 3.462(11) . ?
Ni1 Na2 3.556(12) 2_666 ?
Ni2 O7NI 1.97(2) . ?
Ni2 O6NI 2.010(18) . ?
Ni2 O13N 2.044(19) . ?
Ni2 O14N 2.075(18) . ?
Ni2 O4A2 2.10(2) . ?
Ni2 O4A1 2.119(18) . ?
Ni2 Na1 3.419(12) . ?
Ni3 O9NI 1.960(17) . ?
Ni3 O8NI 2.01(2) . ?
Ni3 O14N 2.045(17) . ?
Ni3 O15N 2.09(2) . ?
Ni3 O1WN 2.09(2) . ?
Ni3 O4A1 2.132(18) . ?
As1 O2A1 1.644(17) . ?
As1 O4A1 1.689(19) . ?
As1 O3A1 1.69(2) . ?
As1 O1A1 1.69(2) . ?
As2 O4A2 1.652(18) . ?
As2 O1A2 1.677(18) . ?
As2 O2A2 1.703(17) . ?
As2 O3A2 1.730(18) . ?
Na1 O12N 2.27(2) . ?
Na1 O11N 2.31(2) . ?
Na1 O6NI 2.38(2) . ?
Na1 O5N 2.45(2) . ?
Na1 O17W 2.44(3) . ?
Na1 O4A2 2.48(2) . ?
Na1 O56 2.72(2) . ?
Na1 Na2 3.523(16) 2_666 ?
Na2 O10W 2.41(3) . ?
Na2 O10T 2.42(2) . ?
Na2 O11N 2.44(2) 2_666 ?
Na2 O26W 2.52(4) . ?
Na2 O10N 2.56(2) 2_666 ?
Na2 O5N 2.58(2) 2_666 ?
Na2 O5T 2.92(2) 2_666 ?
Na2 W5 3.502(13) 2_666 ?
Na2 Na1 3.523(16) 2_666 ?
Na2 Ni1 3.557(12) 2_666 ?
Na2 Na11 3.56(3) . ?
Na2 Na10 3.71(4) . ?
Na3 O3W 2.30(2) . ?
Na3 O7T 2.38(2) 2_765 ?
Na3 O14T 2.38(2) . ?
Na3 O7W 2.40(2) . ?
Na3 O6T 2.43(2) 1_655 ?
Na3 O20W 2.50(3) . ?
Na3 Na7 3.354(19) 1_655 ?
Na3 W7 3.665(12) 2_765 ?
Na4 O16W 2.38(3) . ?
Na4 O11W 2.41(2) . ?
Na4 O4T 2.45(2) 2_666 ?
Na4 O1W 2.45(2) . ?
Na4 O2W 2.52(3) . ?
Na4 O11T 2.58(3) . ?
Na4 O117 2.79(2) . ?
Na4 Na8 3.613(19) 2_756 ?
Na5 O3T 2.28(2) 2_675 ?
Na5 O23W 2.29(3) . ?
Na5 O1T 2.37(2) . ?
Na5 O13W 2.39(3) . ?
Na5 O14W 2.49(3) . ?
Na5 O18W 2.53(3) . ?
Na5 Na6 3.640(19) . ?
Na6 O32W 2.34(5) . ?
Na6 O13W 2.40(2) . ?
Na6 O18W 2.42(3) . ?
Na6 O24W 2.48(3) . ?
Na6 O13T 2.52(2) 1_565 ?
Na6 O22W 2.59(3) . ?
Na7 O17W 2.36(3) . ?
Na7 O6T 2.37(3) . ?
Na7 O5W 2.36(3) . ?
Na7 O12W 2.38(2) . ?
Na7 O20W 2.55(3) 1_455 ?
Na7 O12N 2.87(2) . ?
Na7 O14T 3.01(2) 1_455 ?
Na7 Na3 3.354(19) 1_455 ?
Na8 O2W 2.32(2) 2_756 ?
Na8 O29W 2.30(4) . ?
Na8 O1W 2.36(3) 2_756 ?
Na8 O18T 2.36(2) . ?
Na8 O21W 2.42(3) . ?
Na8 O27W 2.64(4) . ?
Na8 Na4 3.613(19) 2_756 ?
Na9 O28W 2.19(4) . ?
Na9 O30W 2.36(4) . ?
Na9 O15T 2.36(2) 1_455 ?
Na9 O9W 2.36(3) . ?
Na9 O15W 2.43(3) . ?
Na9 O34W 2.44(4) . ?
Na9 O5T 2.43(2) . ?
Na9 Na11 3.48(3) 1_455 ?
Na9 Na10 4.04(4) 1_455 ?
Na10 Na11 1.52(4) . ?
Na10 O15W 2.46(4) 1_655 ?
Na10 O10W 2.44(4) . ?
Na10 O26W 2.58(5) . ?
Na10 O11T 2.74(4) 2_666 ?
Na10 O33W 2.88(6) . ?
Na10 Na9 4.04(4) 1_655 ?
Na11 O15W 2.24(4) 1_655 ?
Na11 O30W 2.33(4) 1_655 ?
Na11 O26W 2.46(5) . ?
Na11 O10W 2.59(3) . ?
Na11 O105 2.69(3) . ?
Na11 Na9 3.48(3) 1_655 ?
O3T Na5 2.28(2) 2_675 ?
O4T Na4 2.45(2) 2_666 ?
O5N Na2 2.58(2) 2_666 ?
O5T Na2 2.92(2) 2_666 ?
O6T Na3 2.43(2) 1_455 ?
O7T Na3 2.38(2) 2_765 ?
O10N Na2 2.56(2) 2_666 ?
O11N Na2 2.44(2) 2_666 ?
O11T Na10 2.74(4) 2_666 ?
O13T Na6 2.52(2) 1_545 ?
O14T Na7 3.01(2) 1_655 ?
O15T Na9 2.36(2) 1_655 ?
O1W Na8 2.36(3) 2_756 ?
O2W Na8 2.32(2) 2_756 ?
O15W Na11 2.24(4) 1_455 ?
O15W Na10 2.46(4) 1_455 ?
O20W Na7 2.55(3) 1_655 ?
O30W Na11 2.33(4) 1_455 ?
